data_7028091
loop_
_publ_author_name
'Fritsky, Igor O.'
'Koz\/lowski, Henryk'
'Prisyazhnaya, Elena V.'
'Karaczyn, Aldona'
'Kalibabchuk, Valentina A.'
'G\/lowiak, Tadeusz'

_publ_contact_author 'Igor O.Fritsky'
_publ_section_title
;
 A short intramolecular hydrogen bond is a key factor in the self-assembly
 of a dimeric complex with a 22-membered metallamacrocyclic cavity
;
_journal_issue 10
_journal_name_full 'Journal of the Chemical Society, Dalton Transactions'
_journal_page_first 1535
_journal_paper_doi 10.1039/a801781f
_journal_year 1998
_chemical_formula_sum 'C10 H21 Cl Cu N4 O10'
_chemical_formula_weight 456.30
_chemical_name_systematic
; 
bis{[N,N'-bis(2-hydroxyiminopropionyl)-1,4-diaminobutane (1-)] 
[aqua] copper(II)} diperchlorate  dihydrate
;
_space_group_IT_number 2
_symmetry_cell_setting triclinic
_symmetry_space_group_name_Hall '-P 1'
_symmetry_space_group_name_H-M 'P -1'
_atom_sites_solution_hydrogens geom
_atom_sites_solution_primary direct
_atom_sites_solution_secondary difmap
_audit_creation_method SHELXL
_cell_angle_alpha 103.20(3)
_cell_angle_beta 90.87(3)
_cell_angle_gamma 107.56(3)
_cell_formula_units_Z 2
_cell_length_a 8.734(2)
_cell_length_b 9.497(2)
_cell_length_c 11.988(2)
_cell_measurement_reflns_used 50
_cell_measurement_temperature 293(2)
_cell_measurement_theta_max 42.0
_cell_measurement_theta_min 22.0
_cell_volume 919.2(4)
_computing_cell_refinement 'Kuma KM4 software 1996'
_computing_data_collection 'Kuma KM4 software 1996'
_computing_data_reduction 'Kuma KM4 software 1996'
_computing_publication_material 'ORTEP, 1964'
_computing_structure_refinement 'SHELXL-93 (Sheldrick, 1993)'
_computing_structure_solution 'SHELXS-86 (Sheldrick, 1990)'
_diffrn_ambient_temperature 293(2)
_diffrn_measurement_device 'Kuma KM4 automatic diffractometer'
_diffrn_measurement_method 'profile data from omega/2theta scans'
_diffrn_radiation_monochromator graphite
_diffrn_radiation_source 'fine-focus sealed tube'
_diffrn_radiation_type MoK\a
_diffrn_radiation_wavelength 0.71069
_diffrn_reflns_av_R_equivalents 0.0000
_diffrn_reflns_av_sigmaI/netI 0.0315
_diffrn_reflns_limit_h_max 11
_diffrn_reflns_limit_h_min -11
_diffrn_reflns_limit_k_max 12
_diffrn_reflns_limit_k_min -13
_diffrn_reflns_limit_l_max 16
_diffrn_reflns_limit_l_min 0
_diffrn_reflns_number 4200
_diffrn_reflns_theta_max 30.05
_diffrn_reflns_theta_min 2.32
_diffrn_standards_interval_count 100
_diffrn_standards_number 3
_exptl_absorpt_coefficient_mu 1.390
_exptl_absorpt_correction_type none
_exptl_crystal_colour 'dark green'
_exptl_crystal_density_diffrn 1.649
_exptl_crystal_description BLOCK
_exptl_crystal_F_000 470
_exptl_crystal_size_max 0.25
_exptl_crystal_size_mid 0.25
_exptl_crystal_size_min 0.25
_refine_diff_density_max 0.726
_refine_diff_density_min -0.634
_refine_diff_density_rms 0.097
_refine_ls_extinction_coef 0.0138(25)
_refine_ls_extinction_expression Fc^*^=kFc[1+0.001xFc^2^\l^3^/sin(2\q)]^-1/4^
_refine_ls_extinction_method SHELXL
_refine_ls_goodness_of_fit_all 1.068
_refine_ls_goodness_of_fit_obs 1.152
_refine_ls_hydrogen_treatment 'see experimental'
_refine_ls_matrix_type full
_refine_ls_number_parameters 238
_refine_ls_number_reflns 4200
_refine_ls_number_restraints 0
_refine_ls_restrained_S_all 1.068
_refine_ls_restrained_S_obs 1.152
_refine_ls_R_factor_all 0.0586
_refine_ls_R_factor_obs 0.0436
_refine_ls_shift/esd_max 0.175
_refine_ls_shift/esd_mean 0.012
_refine_ls_structure_factor_coef Fsqd
_refine_ls_weighting_details 'w=1/[\s^2^(Fo^2^)+(0.0938P)^2^+0.1834P] where P=(Fo^2^+2Fc^2^)/3'
_refine_ls_weighting_scheme calc
_refine_ls_wR_factor_all 0.1393
_refine_ls_wR_factor_obs 0.1294
_reflns_number_observed 3162
_reflns_number_total 4200
_reflns_observed_criterion >2sigma(I)
_cod_data_source_file f801781sup1.cif
_cod_data_source_block 1
_cod_depositor_comments
;
The following automatic conversions were performed:

'_refine_ls_weighting_scheme' value 'calc
w=1/[\s^2^(Fo^2^)+(0.0938P)^2^+0.1834P] where P=(Fo^2^+2Fc^2^)/3' was
changed to 'calc'. New tag '_refine_ls_weighting_details' was
created. The value of the new tag was set to
'w=1/[\s^2^(Fo^2^)+(0.0938P)^2^+0.1834P] where P=(Fo^2^+2Fc^2^)/3'.

Automatic conversion script
Id: cif_fix_values 3143 2015-03-26 13:38:13Z robertas 
;
_cod_original_cell_volume 919.2(3)
_cod_original_sg_symbol_H-M P-1
_cod_database_code 7028091

loop_
_symmetry_equiv_pos_as_xyz
'x, y, z'
'-x, -y, -z'

loop_
_atom_site_aniso_label
_atom_site_aniso_U_11
_atom_site_aniso_U_22
_atom_site_aniso_U_33
_atom_site_aniso_U_23
_atom_site_aniso_U_13
_atom_site_aniso_U_12
Cu 0.0471(2) 0.0464(2) 0.0321(2) 0.00291(13) 0.00541(13) 0.0277(2)
Cl 0.0544(5) 0.0590(5) 0.0401(4) 0.0025(3) 0.0007(3) 0.0053(3)
O1 0.0546(12) 0.0580(12) 0.0467(11) -0.0049(9) 0.0003(10) 0.0400(10)
O2 0.0500(11) 0.0548(12) 0.0363(10) -0.0005(9) 0.0071(9) 0.0289(9)
O3 0.0545(13) 0.076(2) 0.0374(11) -0.0010(10) 0.0043(9) 0.0383(12)
O4 0.0576(13) 0.0583(13) 0.0463(11) -0.0035(10) 0.0013(10) 0.0400(11)
O5 0.149(3) 0.065(2) 0.074(2) 0.0344(15) 0.049(2) 0.058(2)
O6 0.114(3) 0.084(2) 0.115(3) 0.033(2) 0.049(2) 0.060(2)
O7 0.097(4) 0.358(10) 0.223(7) -0.086(6) -0.012(4) 0.120(5)
O8 0.143(3) 0.116(3) 0.044(2) 0.018(2) -0.003(2) 0.032(2)
O9 0.211(5) 0.064(2) 0.064(2) -0.011(2) -0.020(3) 0.009(2)
O10 0.148(3) 0.096(3) 0.062(2) 0.022(2) 0.005(2) -0.005(2)
N1 0.0471(13) 0.0384(11) 0.0380(12) 0.0040(9) 0.0060(10) 0.0246(10)
N2 0.0528(14) 0.0444(13) 0.0384(12) 0.0003(10) 0.0078(11) 0.0227(11)
N3 0.0453(13) 0.0447(13) 0.0411(12) 0.0063(10) 0.0026(10) 0.0162(10)
N4 0.0472(13) 0.0398(11) 0.0371(11) 0.0053(9) 0.0063(10) 0.0247(10)
C1 0.056(2) 0.054(2) 0.0409(15) -0.0038(13) -0.0037(13) 0.0259(14)
C2 0.0480(15) 0.0349(12) 0.0368(13) 0.0062(10) 0.0090(11) 0.0216(11)
C3 0.0437(14) 0.0357(12) 0.0355(13) 0.0074(10) 0.0093(11) 0.0169(11)
C4 0.057(2) 0.052(2) 0.047(2) 0.0040(13) 0.0209(14) 0.0250(14)
C5 0.053(2) 0.052(2) 0.045(2) -0.0016(13) 0.0070(13) 0.0263(14)
C6 0.055(2) 0.057(2) 0.046(2) 0.0045(13) 0.0035(14) 0.0301(15)
C7 0.0394(15) 0.059(2) 0.057(2) 0.0141(15) 0.0045(13) 0.0177(13)
C8 0.0422(14) 0.0427(14) 0.0368(13) 0.0087(11) 0.0051(11) 0.0164(11)
C9 0.049(2) 0.0361(13) 0.0365(13) 0.0079(10) 0.0058(11) 0.0190(11)
C10 0.066(2) 0.048(2) 0.043(2) -0.0035(13) 0.0052(14) 0.0233(15)

loop_
_atom_site_label
_atom_site_type_symbol
_atom_site_fract_x
_atom_site_fract_y
_atom_site_fract_z
_atom_site_U_iso_or_equiv
_atom_site_thermal_displace_type
_atom_site_occupancy
_atom_site_calc_flag
_atom_site_refinement_flags
Cu Cu 0.17507(4) 0.19912(4) -0.00482(3) 0.03998(15) Uani 1 d .
Cl Cl 0.28968(10) 0.25685(10) 0.57735(7) 0.0557(2) Uani 1 d .
O1 O 0.4681(3) 0.1367(3) 0.0403(2) 0.0510(5) Uani 1 d .
O2 O 0.1440(3) 0.3259(2) 0.1422(2) 0.0461(5) Uani 1 d .
O3 O 0.0414(3) 0.8567(3) 0.0862(2) 0.0544(6) Uani 1 d .
O4 O -0.3196(3) 1.0105(3) 0.1492(2) 0.0519(5) Uani 1 d .
O5 O 0.2809(5) 0.3884(3) -0.0841(3) 0.0870(10) Uani 1 d .
O6 O -0.1973(4) 0.3573(4) 0.0710(3) 0.0956(11) Uani 1 d .
O7 O 0.1562(6) 0.2988(10) 0.5922(7) 0.242(4) Uani 1 d .
O8 O 0.3571(5) 0.2600(4) 0.6852(3) 0.1034(12) Uani 1 d .
O9 O 0.2575(6) 0.1150(4) 0.5007(3) 0.126(2) Uani 1 d .
O10 O 0.4034(5) 0.3653(4) 0.5339(3) 0.1115(13) Uani 1 d .
N1 N 0.3666(3) 0.2097(3) 0.0841(2) 0.0395(5) Uani 1 d .
N2 N 0.2740(3) 0.4557(3) 0.3151(2) 0.0451(6) Uani 1 d .
H6 H 0.3569(3) 0.4728(3) 0.3619(2) 0.054 Uiso 1 calc R
N3 N 0.1693(3) 0.9639(3) 0.2623(2) 0.0440(5) Uani 1 d .
H7 H 0.1721(3) 1.0221(3) 0.3293(2) 0.053 Uiso 1 calc R
N4 N -0.1924(3) 0.9586(3) 0.1368(2) 0.0395(5) Uani 1 d .
C1 C 0.5317(4) 0.3096(4) 0.2687(3) 0.0507(7) Uani 1 d .
H3A H 0.4959(7) 0.3042(31) 0.3433(6) 0.076 Uiso 1 calc R
H3B H 0.6115(15) 0.4065(14) 0.2739(18) 0.076 Uiso 1 calc R
H3C H 0.5777(21) 0.2297(19) 0.2408(13) 0.076 Uiso 1 calc R
C2 C 0.3923(4) 0.2917(3) 0.1880(2) 0.0383(6) Uani 1 d .
C3 C 0.2619(3) 0.3613(3) 0.2148(2) 0.0374(5) Uani 1 d .
C4 C 0.1564(4) 0.5348(4) 0.3539(3) 0.0514(7) Uani 1 d .
H4A H 0.1301(4) 0.5233(4) 0.4303(3) 0.062 Uiso 1 calc R
H4B H 0.0582(4) 0.4880(4) 0.3026(3) 0.062 Uiso 1 calc R
C5 C 0.2194(4) 0.7015(4) 0.3565(3) 0.0498(7) Uani 1 d .
H5A H 0.3190(4) 0.7475(4) 0.4064(3) 0.060 Uiso 1 calc R
H5B H 0.1419(4) 0.7505(4) 0.3889(3) 0.060 Uiso 1 calc R
C6 C 0.2504(4) 0.7301(4) 0.2385(3) 0.0512(7) Uani 1 d .
H6A H 0.3345(4) 0.6883(4) 0.2092(3) 0.061 Uiso 1 calc R
H6B H 0.1532(4) 0.6759(4) 0.1871(3) 0.061 Uiso 1 calc R
C7 C 0.2998(4) 0.8960(4) 0.2366(3) 0.0511(7) Uani 1 d .
H7A H 0.3917(4) 0.9520(4) 0.2926(3) 0.061 Uiso 1 calc R
H7B H 0.3333(4) 0.9059(4) 0.1613(3) 0.061 Uiso 1 calc R
C8 C 0.0501(3) 0.9381(3) 0.1862(2) 0.0400(6) Uani 1 d .
C9 C -0.0798(4) 1.0085(3) 0.2180(2) 0.0393(6) Uani 1 d .
C10 C -0.0811(4) 1.1198(4) 0.3272(3) 0.0537(8) Uani 1 d .
H10A H -0.1490(27) 1.0683(6) 0.3773(10) 0.080 Uiso 1 calc R
H10B H -0.1218(31) 1.1970(17) 0.3109(4) 0.080 Uiso 1 calc R
H10C H 0.0266(7) 1.1661(23) 0.3638(12) 0.080 Uiso 1 calc R
H1 H -0.3747 0.9598 0.0772 0.050 Uiso 1 d .
H2 H -0.2871 0.2621 0.0585 0.050 Uiso 1 d .
H3 H -0.1845 0.3389 0.1379 0.050 Uiso 1 d .
H4 H 0.2569 0.4744 -0.0786 0.050 Uiso 1 d .
H5 H 0.3075 0.3421 -0.1631 0.050 Uiso 1 d .

loop_
_atom_type_symbol
_atom_type_description
_atom_type_scat_dispersion_real
_atom_type_scat_dispersion_imag
_atom_type_scat_source
C C 0.0033 0.0016 'International Tables Vol C Tables 4.2.6.8 and 6.1.1.4'
H H 0.0000 0.0000 'International Tables Vol C Tables 4.2.6.8 and 6.1.1.4'
N N 0.0061 0.0033 'International Tables Vol C Tables 4.2.6.8 and 6.1.1.4'
O O 0.0106 0.0060 'International Tables Vol C Tables 4.2.6.8 and 6.1.1.4'
Cl Cl 0.1484 0.1585 'International Tables Vol C Tables 4.2.6.8 and 6.1.1.4'
Cu Cu 0.3201 1.2651 'International Tables Vol C Tables 4.2.6.8 and 6.1.1.4'

loop_
_geom_angle_atom_site_label_1
_geom_angle_atom_site_label_2
_geom_angle_atom_site_label_3
_geom_angle
_geom_angle_site_symmetry_1
_geom_angle_site_symmetry_3
N1 Cu N4 95.98(10) . 2_565
N1 Cu O2 81.35(9) . .
N4 Cu O2 169.19(10) 2_565 .
N1 Cu O3 166.88(10) . 2_565
N4 Cu O3 80.30(10) 2_565 2_565
O2 Cu O3 99.94(9) . 2_565
N1 Cu O5 98.52(13) . .
N4 Cu O5 94.88(11) 2_565 .
O2 Cu O5 95.87(11) . .
O3 Cu O5 94.35(13) 2_565 .
O7 Cl O9 111.7(4) . .
O7 Cl O10 108.7(5) . .
O9 Cl O10 108.8(3) . .
O7 Cl O8 108.6(4) . .
O9 Cl O8 112.1(3) . .
O10 Cl O8 106.7(2) . .
C3 O2 Cu 111.8(2) . .
C8 O3 Cu 111.7(2) . 2_565
N4 O4 H1 98.2(2) . .
Cu O5 H4 129.6(3) . .
Cu O5 H5 106.6(2) . .
H4 O5 H5 114.6(3) . .
H2 O6 H3 82.7(3) . .
C2 N1 O1 121.1(2) . .
C2 N1 Cu 117.0(2) . .
O1 N1 Cu 121.9(2) . .
C3 N2 C4 124.7(3) . .
C3 N2 H6 117.6(2) . .
C4 N2 H6 117.6(2) . .
C8 N3 C7 121.6(3) . .
C8 N3 H7 119.2(2) . .
C7 N3 H7 119.2(2) . .
C9 N4 O4 118.4(2) . .
C9 N4 Cu 117.6(2) . 2_565
O4 N4 Cu 123.9(2) . 2_565
C2 C1 H3A 109.5(2) . .
C2 C1 H3B 109.5(2) . .
H3A C1 H3B 109.5 . .
C2 C1 H3C 109.5(2) . .
H3A C1 H3C 109.5 . .
H3B C1 H3C 109.5 . .
N1 C2 C3 110.1(2) . .
N1 C2 C1 123.9(2) . .
C3 C2 C1 125.9(2) . .
O2 C3 N2 122.5(3) . .
O2 C3 C2 119.3(2) . .
N2 C3 C2 118.2(3) . .
N2 C4 C5 112.0(3) . .
N2 C4 H4A 109.2(2) . .
C5 C4 H4A 109.2(2) . .
N2 C4 H4B 109.2(2) . .
C5 C4 H4B 109.2(2) . .
H4A C4 H4B 107.9 . .
C4 C5 C6 112.7(3) . .
C4 C5 H5A 109.1(2) . .
C6 C5 H5A 109.0(2) . .
C4 C5 H5B 109.0(2) . .
C6 C5 H5B 109.0(2) . .
H5A C5 H5B 107.8 . .
C7 C6 C5 114.1(3) . .
C7 C6 H6A 108.7(2) . .
C5 C6 H6A 108.7(2) . .
C7 C6 H6B 108.7(2) . .
C5 C6 H6B 108.7(2) . .
H6A C6 H6B 107.6 . .
N3 C7 C6 112.9(3) . .
N3 C7 H7A 109.0(2) . .
C6 C7 H7A 109.0(2) . .
N3 C7 H7B 109.0(2) . .
C6 C7 H7B 109.0(2) . .
H7A C7 H7B 107.8 . .
O3 C8 N3 122.0(3) . .
O3 C8 C9 118.9(3) . .
N3 C8 C9 119.1(3) . .
N4 C9 C10 124.0(3) . .
N4 C9 C8 109.7(2) . .
C10 C9 C8 126.3(3) . .
C9 C10 H10A 109.5(2) . .
C9 C10 H10B 109.5(2) . .
H10A C10 H10B 109.5 . .
C9 C10 H10C 109.5(2) . .
H10A C10 H10C 109.5 . .
H10B C10 H10C 109.5 . .

loop_
_geom_bond_atom_site_label_1
_geom_bond_atom_site_label_2
_geom_bond_distance
_geom_bond_site_symmetry_2
Cu N1 1.934(2) .
Cu N4 1.957(2) 2_565
Cu O2 1.968(2) .
Cu O3 1.977(2) 2_565
Cu O5 2.189(3) .
Cl O7 1.343(5) .
Cl O9 1.391(3) .
Cl O10 1.400(4) .
Cl O8 1.403(3) .
O1 N1 1.327(3) .
O2 C3 1.249(4) .
O3 C8 1.257(4) .
O3 Cu 1.977(2) 2_565
O4 N4 1.343(3) .
O4 H1 0.930(2) .
O5 H4 0.891(3) .
O5 H5 1.011(3) .
O6 H2 0.981(4) .
O6 H3 0.871(4) .
N1 C2 1.285(4) .
N2 C3 1.307(3) .
N2 C4 1.468(4) .
N2 H6 0.86 .
N3 C8 1.300(4) .
N3 C7 1.475(4) .
N3 H7 0.86 .
N4 C9 1.272(4) .
N4 Cu 1.957(2) 2_565
C1 C2 1.487(4) .
C1 H3A 0.96 .
C1 H3B 0.96 .
C1 H3C 0.96 .
C2 C3 1.486(4) .
C4 C5 1.504(5) .
C4 H4A 0.97 .
C4 H4B 0.97 .
C5 C6 1.514(5) .
C5 H5A 0.97 .
C5 H5B 0.97 .
C6 C7 1.508(5) .
C6 H6A 0.97 .
C6 H6B 0.97 .
C7 H7A 0.97 .
C7 H7B 0.97 .
C8 C9 1.495(4) .
C9 C10 1.485(4) .
C10 H10A 0.96 .
C10 H10B 0.96 .
C10 H10C 0.96 .

loop_
_geom_torsion_atom_site_label_1
_geom_torsion_atom_site_label_2
_geom_torsion_atom_site_label_3
_geom_torsion_atom_site_label_4
_geom_torsion
_geom_torsion_site_symmetry_1
N1 Cu O2 C3 5.5(2) .
N4 Cu O2 C3 81.9(5) 2_565
O3 Cu O2 C3 172.2(2) 2_565
O5 Cu O2 C3 -92.3(2) .
N4 Cu N1 C2 -172.2(2) 2_565
O2 Cu N1 C2 -2.8(2) .
O3 Cu N1 C2 -99.4(4) 2_565
O5 Cu N1 C2 91.9(2) .
N4 Cu N1 O1 8.1(2) 2_565
O2 Cu N1 O1 177.6(2) .
O3 Cu N1 O1 80.9(4) 2_565
O5 Cu N1 O1 -87.7(2) .
O1 N1 C2 C3 179.5(2) .
Cu N1 C2 C3 -0.1(3) .
O1 N1 C2 C1 -1.6(4) .
Cu N1 C2 C1 178.7(2) .
Cu O2 C3 N2 174.0(2) .
Cu O2 C3 C2 -7.4(3) .
C4 N2 C3 O2 -2.0(5) .
C4 N2 C3 C2 179.3(3) .
N1 C2 C3 O2 5.2(4) .
C1 C2 C3 O2 -173.6(3) .
N1 C2 C3 N2 -176.1(3) .
C1 C2 C3 N2 5.1(4) .
C3 N2 C4 C5 -107.3(3) .
N2 C4 C5 C6 63.7(4) .
C4 C5 C6 C7 175.0(3) .
C8 N3 C7 C6 -76.6(4) .
C5 C6 C7 N3 -67.4(4) .
Cu O3 C8 N3 166.7(2) 2_565
Cu O3 C8 C9 -14.0(3) 2_565
C7 N3 C8 O3 -1.5(5) .
C7 N3 C8 C9 179.1(3) .
O4 N4 C9 C10 0.8(4) .
Cu N4 C9 C10 -175.6(2) 2_565
O4 N4 C9 C8 -179.3(2) .
Cu N4 C9 C8 4.4(3) 2_565
O3 C8 C9 N4 6.8(4) .
N3 C8 C9 N4 -173.8(3) .
O3 C8 C9 C10 -173.3(3) .
N3 C8 C9 C10 6.1(5) .
